data_7012235
loop_
_publ_author_name
'Norquist, Alexander J.'
'Doran, Michael B.'
'Thomas, Paul M.'
'O'Hare, Dermot'

_publ_section_title
;
 Structural diversity in organically templated uranium
 sulfatesElectronic supplementary information (ESI) available:
 three-dimensional packing diagrams for USO-6--USO-10. See
 http://www.rsc.org/suppdata/dt/b2/b209208e/
;
_journal_issue 6
_journal_name_full 'Dalton Transactions'
_journal_page_first 1168
_journal_paper_doi 10.1039/b209208e
_journal_year 2003
_chemical_compound_source
;
?
;
_chemical_formula_moiety ' C6 H24 N2 O19 S3 U2 '
_chemical_formula_sum 'C6 H24 N2 O19 S3 U2'
_chemical_formula_weight 1000.51
_space_group_IT_number 2
_symmetry_cell_setting triclinic
_symmetry_space_group_name_Hall '-P 1'
_symmetry_space_group_name_H-M 'P -1'
_audit_creation_date 02-25-01
_audit_creation_method CRYSTALS_ver_12-03-99
_cell_angle_alpha 101.3691(6)
_cell_angle_beta 98.1340(6)
_cell_angle_gamma 90.0480(11)
_cell_formula_units_Z 2
_cell_length_a 6.8234(1)
_cell_length_b 8.7384(1)
_cell_length_c 19.2381(4)
_cell_measurement_reflns_used 4566
_cell_measurement_temperature 150
_cell_measurement_theta_max 27
_cell_measurement_theta_min 5
_cell_volume 1112.77(3)
_computing_cell_refinement
; 
Denzo/Scalepack (Otwinowski & Minor, 1996) 
;
_computing_data_collection
; 
COLLECT (Nonius BV, 1997) 
;
_computing_data_reduction
; 
Denzo/Scalepack (Otwinowski & Minor, 1996) 
;
_computing_structure_solution
; 
STRUCTURE SOLUTION 
;
_diffrn_ambient_temperature 150
_diffrn_measured_fraction_theta_max 0.984
_diffrn_measurement_device_type
; 
Enraf Nonius Kappa CCD 
;
_diffrn_measurement_method \w
_diffrn_radiation_monochromator graphite
_diffrn_radiation_type 'Mo K\a'
_diffrn_radiation_wavelength 0.71073
_diffrn_reflns_av_R_equivalents 0.02
_diffrn_reflns_limit_h_max 8
_diffrn_reflns_limit_h_min -8
_diffrn_reflns_limit_k_max 11
_diffrn_reflns_limit_k_min -11
_diffrn_reflns_limit_l_max 24
_diffrn_reflns_limit_l_min -24
_diffrn_reflns_number 9209
_diffrn_reflns_theta_max 27.47
_diffrn_reflns_theta_min 5.13
_diffrn_standards_decay_% 0.00
_diffrn_standards_interval_count 0
_diffrn_standards_interval_time 0
_diffrn_standards_number 0
_exptl_absorpt_coefficient_mu 14.906
_exptl_absorpt_correction_T_max 0.55
_exptl_absorpt_correction_T_min 0.17
_exptl_absorpt_correction_type multi-scan
_exptl_crystal_colour ' yellow '
_exptl_crystal_density_diffrn 2.986
_exptl_crystal_density_meas ?
_exptl_crystal_description ' plate '
_exptl_crystal_F_000 875.239
_exptl_crystal_size_max 0.35
_exptl_crystal_size_mid 0.12
_exptl_crystal_size_min 0.04
_refine_diff_density_max 5.25
_refine_diff_density_min -4.18
_refine_ls_extinction_coef 22.7(24)
_refine_ls_extinction_method 'Larson 1970 Crystallographic Computing eq 22'
_refine_ls_goodness_of_fit_ref 0.9666
_refine_ls_number_parameters 290
_refine_ls_number_reflns 4340
_refine_ls_R_factor_gt 0.0441
_refine_ls_shift/su_max 0.000217
_refine_ls_structure_factor_coef Fsqd
_refine_ls_weighting_details
;
Chebychev polynomial with 4 parameters, Carruthers & Watkin , 1979, 
40.7     61.1     34.3     10.0    
;
_refine_ls_weighting_scheme calc
_refine_ls_wR_factor_ref 0.1211
_reflns_limit_h_max 8
_reflns_limit_h_min -8
_reflns_limit_k_max 11
_reflns_limit_k_min -11
_reflns_limit_l_max 24
_reflns_limit_l_min 0
_reflns_number_gt 4340
_reflns_number_total 5016
_reflns_threshold_expression >3.00\s(I)
_cod_data_source_file b209208e.txt
_cod_data_source_block CRYSTALS_cif-USO-7
_cod_depositor_comments
;
The following automatic conversions were performed:
'_symmetry_cell_setting' value 'Triclinic ' changed to 'triclinic'
according to '/home/saulius/struct/CIF-dictionaries/cif_core.dic'
dictionary named 'cif_core.dic' version 2.4.1 from 2010-06-29.

Automatic conversion script
Id: cif_fix_enum 1527 2010-12-29 10:47:43Z saulius 
;
_cod_original_cell_volume 1112.8
_cod_original_sg_symbol_H-M 'P -1 '
_cod_original_formula_sum ' C6 H24 N2 O19 S3 U2 '
_cod_database_code 7012235

loop_
_symmetry_equiv_pos_as_xyz
x,y,z
-x,-y,-z

loop_
_atom_site_label
_atom_site_type_symbol
_atom_site_fract_x
_atom_site_fract_y
_atom_site_fract_z
_atom_site_U_iso_or_equiv
_atom_site_occupancy
_atom_site_adp_type
U1 U 0.22758(4) 0.23494(3) 0.436342(15) 0.0069 1.0000 Uani
U2 U 0.29205(4) -0.35153(3) 0.119713(15) 0.0089 1.0000 Uani
S2 S 0.6284(3) -0.0746(2) 0.24982(11) 0.0122 1.0000 Uani
S1 S 0.7499(3) 0.3343(2) 0.49252(11) 0.0112 1.0000 Uani
S3 S -0.2344(3) -0.3638(2) 0.05380(11) 0.0141 1.0000 Uani
O13 O -0.0557(9) -0.3788(8) 0.1065(3) 0.0187 1.0000 Uani
O1 O 0.268(1) 0.2207(7) 0.5274(3) 0.0181 1.0000 Uani
O16 O 0.8089(9) -0.0346(7) 0.2236(4) 0.0179 1.0000 Uani
O18 O 0.6738(9) -0.0800(7) 0.3262(4) 0.0173 1.0000 Uani
O14 O 0.1616(9) -0.1742(7) 0.2191(4) 0.0222 1.0000 Uani
O5 O 0.5687(8) 0.2879(7) 0.4406(4) 0.0168 1.0000 Uani
O3 O -0.0875(8) 0.3406(7) 0.4496(4) 0.0165 1.0000 Uani
O9 O 0.279(1) -0.1984(9) 0.0731(4) 0.0257 1.0000 Uani
O7 O -0.0049(8) 0.0171(7) 0.4195(3) 0.0154 1.0000 Uani
O17 O 0.4712(9) 0.0339(7) 0.2369(4) 0.0223 1.0000 Uani
O2 O 0.1823(9) 0.2464(7) 0.3445(3) 0.0165 1.0000 Uani
O15 O 0.5551(9) -0.2367(6) 0.2108(3) 0.0145 1.0000 Uani
O10 O 0.3076(9) -0.5043(7) 0.1700(3) 0.0161 1.0000 Uani
O4 O 0.2738(9) 0.5087(7) 0.4652(4) 0.0214 1.0000 Uani
O11 O 0.5957(8) -0.4285(7) 0.0810(4) 0.0182 1.0000 Uani
O6 O 0.3944(9) -0.0071(7) 0.4091(4) 0.0206 1.0000 Uani
O8 O 0.7903(9) 0.2263(7) 0.5410(4) 0.0190 1.0000 Uani
O19 O -0.2627(12) -0.2049(9) 0.0467(5) 0.0414 1.0000 Uani
O12 O 0.2077(11) -0.5376(12) 0.0144(5) 0.0451 1.0000 Uani
N1 N 0.7041(12) -0.4831(8) 0.2789(4) 0.0211 1.0000 Uani
N2 N 0.8096(12) -0.8260(9) 0.1358(5) 0.0220 1.0000 Uani
C1 C 0.5543(15) -0.4616(11) 0.3293(5) 0.0233 1.0000 Uani
C2 C 0.9017(14) -0.4192(11) 0.3179(6) 0.0279 1.0000 Uani
C4 C 0.8513(14) -0.6716(11) 0.1884(5) 0.0237 1.0000 Uani
C3 C 0.7094(13) -0.6505(9) 0.2436(5) 0.0198 1.0000 Uani
C5 C 0.6171(16) -0.8306(12) 0.0871(5) 0.0292 1.0000 Uani
C6 C 0.9789(17) -0.8615(13) 0.0945(6) 0.0345 1.0000 Uani
H3 H 0.4226(15) -0.5049(11) 0.3033(5) 0.0274 1.0000 Uiso
H4 H 0.5964(15) -0.5184(11) 0.3697(5) 0.0274 1.0000 Uiso
H5 H 0.5436(15) -0.3477(11) 0.3499(5) 0.0274 1.0000 Uiso
H6 H 1.0024(14) -0.4338(11) 0.2829(6) 0.0278 1.0000 Uiso
H7 H 0.9464(14) -0.4757(11) 0.3572(6) 0.0278 1.0000 Uiso
H8 H 0.8936(14) -0.3050(11) 0.3375(6) 0.0278 1.0000 Uiso
H11 H 0.9910(14) -0.6693(11) 0.2143(5) 0.0238 1.0000 Uiso
H12 H 0.8372(14) -0.5842(11) 0.1615(5) 0.0238 1.0000 Uiso
H9 H 0.7528(13) -0.7149(9) 0.2801(5) 0.0234 1.0000 Uiso
H10 H 0.5738(13) -0.6871(9) 0.2179(5) 0.0234 1.0000 Uiso
H13 H 0.5956(16) -0.9359(12) 0.0539(5) 0.0310 1.0000 Uiso
H14 H 0.5034(16) -0.8140(12) 0.1162(5) 0.0310 1.0000 Uiso
H15 H 0.6164(16) -0.7475(12) 0.0581(5) 0.0310 1.0000 Uiso
H16 H 0.9569(17) -0.9637(13) 0.0607(6) 0.0426 1.0000 Uiso
H17 H 1.1073(17) -0.8681(13) 0.1294(6) 0.0426 1.0000 Uiso
H18 H 1.0005(17) -0.7765(13) 0.0683(6) 0.0426 1.0000 Uiso
H2 H 0.7967(12) -0.9088(9) 0.1652(5) 0.0246 1.0000 Uiso
H1 H 0.6674(12) -0.4222(8) 0.2399(4) 0.0209 1.0000 Uiso
H24 H 0.2605(9) -0.1016(7) 0.2389(4) 0.0500 1.0000 Uiso
H23 H 0.0278(9) -0.1803(7) 0.2343(4) 0.0256 1.0000 Uiso
H19 H 0.3527(9) -0.0927(7) 0.4320(4) 0.0271 1.0000 Uiso
H20 H 0.4987(9) -0.0217(7) 0.3767(4) 0.0271 1.0000 Uiso
H22 H 0.0657(8) -0.0746(7) 0.4338(3) 0.0190 1.0000 Uiso
H21 H -0.1494(8) 0.0185(7) 0.4011(3) 0.0190 1.0000 Uiso

loop_
_atom_site_aniso_label
_atom_site_aniso_U_11
_atom_site_aniso_U_22
_atom_site_aniso_U_33
_atom_site_aniso_U_23
_atom_site_aniso_U_13
_atom_site_aniso_U_12
U1 0.00355(18) 0.00385(18) 0.0138(2) 0.00274(11) 0.00179(11) 0.0008(1)
U2 0.00408(19) 0.01080(19) 0.01193(19) 0.00297(12) 0.00091(12) 0.00094(11)
S2 0.0086(8) 0.0077(8) 0.020(1) 0.0030(7) 0.0026(7) 0.0004(6)
S1 0.0052(8) 0.0069(8) 0.0226(9) 0.0046(7) 0.0032(7) 0.0009(6)
S3 0.0077(8) 0.0166(9) 0.0174(9) 0.0022(7) 0.0014(7) -0.0002(7)
O13 0.010(3) 0.027(3) 0.019(3) 0.007(2) -0.003(2) -0.003(2)
O1 0.023(3) 0.013(3) 0.019(3) 0.005(2) 0.004(2) 0.003(2)
O16 0.012(3) 0.016(3) 0.028(3) 0.008(2) 0.006(2) -0.002(2)
O18 0.007(3) 0.019(3) 0.024(3) 0.002(2) -0.000(2) 0.000(2)
O14 0.011(3) 0.020(3) 0.034(4) 0.000(3) 0.004(2) -0.001(2)
O5 0.006(3) 0.016(3) 0.029(3) 0.006(2) 0.002(2) -0.003(2)
O3 0.007(3) 0.013(3) 0.033(3) 0.011(2) 0.009(2) 0.000(2)
O9 0.017(3) 0.036(4) 0.035(4) 0.026(3) 0.013(3) 0.011(3)
O7 0.011(3) 0.013(3) 0.023(3) 0.007(2) -0.002(2) -0.001(2)
O17 0.013(3) 0.011(3) 0.043(4) 0.005(3) 0.005(3) 0.003(2)
O2 0.021(3) 0.016(3) 0.012(3) 0.001(2) 0.004(2) 0.001(2)
O15 0.016(3) 0.005(2) 0.020(3) -0.001(2) -0.003(2) -0.001(2)
O10 0.015(3) 0.015(3) 0.020(3) 0.004(2) 0.005(2) 0.001(2)
O4 0.012(3) 0.007(3) 0.048(4) 0.008(3) 0.011(3) 0.004(2)
O11 0.006(3) 0.018(3) 0.030(3) 0.004(3) 0.002(2) -0.000(2)
O6 0.018(3) 0.011(3) 0.040(4) 0.011(3) 0.018(3) 0.005(2)
O8 0.016(3) 0.014(3) 0.030(3) 0.013(3) 0.003(2) 0.004(2)
O19 0.029(4) 0.027(4) 0.079(6) 0.030(4) 0.015(4) 0.003(3)
O12 0.013(3) 0.072(6) 0.039(4) -0.019(4) 0.006(3) 0.006(4)
N1 0.026(4) 0.010(3) 0.026(4) 0.005(3) -0.001(3) 0.001(3)
N2 0.025(4) 0.011(3) 0.033(4) 0.009(3) 0.007(3) 0.006(3)
C1 0.025(5) 0.024(5) 0.022(4) 0.006(4) 0.006(4) -0.000(4)
C2 0.016(4) 0.019(4) 0.044(6) 0.001(4) -0.006(4) 0.001(3)
C4 0.022(4) 0.018(4) 0.033(5) 0.005(4) 0.006(4) -0.005(3)
C3 0.022(4) 0.008(4) 0.028(4) 0.003(3) -0.005(3) -0.007(3)
C5 0.034(5) 0.032(5) 0.016(4) -0.005(4) -0.002(4) 0.003(4)
C6 0.039(6) 0.032(5) 0.036(6) 0.002(4) 0.022(5) -0.001(4)

loop_
_atom_type_symbol
_atom_type_scat_dispersion_real
_atom_type_scat_dispersion_imag
_atom_type_scat_Cromer_Mann_a1
_atom_type_scat_Cromer_Mann_b1
_atom_type_scat_Cromer_Mann_a2
_atom_type_scat_Cromer_Mann_b2
_atom_type_scat_Cromer_Mann_a3
_atom_type_scat_Cromer_Mann_b3
_atom_type_scat_Cromer_Mann_a4
_atom_type_scat_Cromer_Mann_b4
_atom_type_scat_Cromer_Mann_c
_atom_type_scat_source
'U   ' -10.6730 9.6540 36.0228 0.5293 23.4128 3.3253 14.9491 16.0927 4.1880 100.6130 13.3966 International_Tables_Vol_IV_Table_2.2B
'S   ' 0.1246 0.1234 6.9053 1.4679 5.2034 22.2151 1.4379 0.2536 1.5863 56.1720 0.8669 International_Tables_Vol_IV_Table_2.2B
'O   ' 0.0106 0.0060 3.0485 13.2771 2.2868 5.7011 1.5463 0.3239 0.8670 32.9089 0.2508 International_Tables_Vol_IV_Table_2.2B
'N   ' 0.0061 0.0033 12.2126 0.0057 3.1322 9.8933 2.0125 28.9975 1.1663 0.5826 -11.5290 International_Tables_Vol_IV_Table_2.2B
'H   ' 0.0000 0.0000 0.4930 10.5109 0.3229 26.1257 0.1402 3.1424 0.0408 57.7997 0.0030 International_Tables_Vol_IV_Table_2.2B
'C   ' 0.0033 0.0016 2.3100 20.8439 1.0200 10.2075 1.5886 0.5687 0.8650 51.6512 0.2156 International_Tables_Vol_IV_Table_2.2B

loop_
_geom_angle_atom_site_label_1
_geom_angle_site_symmetry_1
_geom_angle_atom_site_label_2
_geom_angle_site_symmetry_2
_geom_angle_atom_site_label_3
_geom_angle_site_symmetry_3
_geom_angle
_geom_angle_publ_flag
O1 . U1 . O5 . 90.0(3) yes
O1 . U1 . O3 . 90.8(3) yes
O5 . U1 . O3 . 146.4(2) yes
O1 . U1 . O7 . 86.2(2) yes
O5 . U1 . O7 . 140.6(2) yes
O3 . U1 . O7 . 72.92(19) yes
O1 . U1 . O2 . 178.8(3) yes
O5 . U1 . O2 . 91.0(3) yes
O3 . U1 . O2 . 88.7(3) yes
O7 . U1 . O2 . 92.6(2) yes
O1 . U1 . O4 . 92.1(3) yes
O5 . U1 . O4 . 73.2(2) yes
O3 . U1 . O4 . 73.2(2) yes
O7 . U1 . O4 . 146.1(2) yes
O2 . U1 . O4 . 88.8(3) yes
O1 . U1 . O6 . 88.4(3) yes
O5 . U1 . O6 . 70.7(2) yes
O3 . U1 . O6 . 142.8(2) yes
O7 . U1 . O6 . 70.0(2) yes
O2 . U1 . O6 . 91.4(2) yes
O4 . U1 . O6 . 143.9(2) yes
O13 . U2 . O14 . 69.6(2) yes
O13 . U2 . O9 . 92.1(3) yes
O14 . U2 . O9 . 88.4(3) yes
O13 . U2 . O15 . 137.5(2) yes
O14 . U2 . O15 . 69.0(2) yes
O9 . U2 . O15 . 95.9(3) yes
O13 . U2 . O10 . 88.3(2) yes
O14 . U2 . O10 . 90.2(2) yes
O9 . U2 . O10 . 178.3(3) yes
O15 . U2 . O10 . 82.7(2) yes
O13 . U2 . O11 . 150.1(2) yes
O14 . U2 . O11 . 140.1(2) yes
O9 . U2 . O11 . 91.3(3) yes
O15 . U2 . O11 . 71.4(2) yes
O10 . U2 . O11 . 89.2(2) yes
O13 . U2 . O12 . 75.4(2) yes
O14 . U2 . O12 . 145.0(2) yes
O9 . U2 . O12 . 92.2(4) yes
O15 . U2 . O12 . 145.4(2) yes
O10 . U2 . O12 . 89.5(3) yes
O11 . U2 . O12 . 74.8(2) yes
O16 . S2 . O18 . 109.5(4) yes
O16 . S2 . O17 . 111.6(4) yes
O18 . S2 . O17 . 111.5(4) yes
O16 . S2 . O15 . 109.1(4) yes
O18 . S2 . O15 . 107.0(3) yes
O17 . S2 . O15 . 107.9(3) yes
O5 . S1 . O3 1_655 106.2(4) yes
O5 . S1 . O4 2_666 109.2(4) yes
O3 1_655 S1 . O4 2_666 109.0(4) yes
O5 . S1 . O8 . 111.9(4) yes
O3 1_655 S1 . O8 . 111.6(3) yes
O4 2_666 S1 . O8 . 108.9(4) yes
O13 . S3 . O11 1_455 105.8(4) yes
O13 . S3 . O19 . 111.6(5) yes
O11 1_455 S3 . O19 . 111.9(4) yes
O13 . S3 . O12 2_545 107.6(4) yes
O11 1_455 S3 . O12 2_545 108.7(4) yes
O19 . S3 . O12 2_545 111.1(6) yes
U2 . O13 . S3 . 139.9(4) yes
U1 . O5 . S1 . 140.9(4) yes
U1 . O3 . S1 1_455 140.1(4) yes
U2 . O15 . S2 . 137.8(3) yes
U1 . O4 . S1 2_666 154.2(4) yes
U2 . O11 . S3 1_655 140.3(4) yes
U2 . O12 . S3 2_545 157.3(5) yes
C1 . N1 . C2 . 109.8(8) yes
C1 . N1 . C3 . 110.3(7) yes
C2 . N1 . C3 . 112.7(7) yes
C4 . N2 . C5 . 113.1(7) yes
C4 . N2 . C6 . 109.5(8) yes
C5 . N2 . C6 . 111.5(8) yes
N2 . C4 . C3 . 110.9(7) yes
N1 . C3 . C4 . 110.6(7) yes

loop_
_geom_bond_atom_site_label_1
_geom_bond_site_symmetry_1
_geom_bond_atom_site_label_2
_geom_bond_site_symmetry_2
_geom_bond_distance
_geom_bond_publ_flag
U1 . O1 . 1.764(6) yes
U1 . O5 . 2.360(6) yes
U1 . O3 . 2.367(6) yes
U1 . O7 . 2.419(6) yes
U1 . O2 . 1.773(6) yes
U1 . O4 . 2.357(6) yes
U1 . O6 . 2.404(6) yes
U2 . O13 . 2.357(6) yes
U2 . O14 . 2.482(6) yes
U2 . O9 . 1.748(6) yes
U2 . O15 . 2.390(6) yes
U2 . O10 . 1.791(6) yes
U2 . O11 . 2.354(6) yes
U2 . O12 . 2.334(8) yes
S2 . O16 . 1.463(6) yes
S2 . O18 . 1.468(7) yes
S2 . O17 . 1.460(6) yes
S2 . O15 . 1.515(5) yes
S1 . O5 . 1.476(6) yes
S1 . O3 1_655 1.482(6) yes
S1 . O4 2_666 1.472(6) yes
S1 . O8 . 1.453(6) yes
S3 . O13 . 1.495(6) yes
S3 . O11 1_455 1.492(6) yes
S3 . O19 . 1.432(7) yes
S3 . O12 2_545 1.456(8) yes
N1 . C1 . 1.492(12) yes
N1 . C2 . 1.497(12) yes
N1 . C3 . 1.49(1) yes
N2 . C4 . 1.518(12) yes
N2 . C5 . 1.497(13) yes
N2 . C6 . 1.492(13) yes
C4 . C3 . 1.520(14) yes
